data_2006922
loop_
_publ_author_name
'Elgemeie, Galal E.H.'
'Hanfy, Nadia'
'Hopf, Henning'
'Jones, Peter G.'

_publ_section_title
;
 5-Amino-1-phenylsulfonyl-4-pyrazolin-3-one
;
_journal_issue 1
_journal_name_full 'Acta Crystallographica Section C'
_journal_page_first 136
_journal_page_last 138
_journal_paper_doi 10.1107/S0108270197012420
_journal_volume 54
_journal_year 1998
_chemical_formula_sum 'C9 H9 N3 O3 S'
_chemical_formula_weight 239.25
_chemical_name_systematic
;
 5-Amino-1-phenylsulfonyl-pyrazolin-3-one
;
_space_group_IT_number 4
_symmetry_cell_setting monoclinic
_symmetry_space_group_name_Hall 'P 2yb'
_symmetry_space_group_name_H-M 'P 1 21 1'
_audit_creation_method SHELXL
_cell_angle_alpha 90.00
_cell_angle_beta 97.505(8)
_cell_angle_gamma 90.00
_cell_formula_units_Z 4
_cell_length_a 10.7794(10)
_cell_length_b 7.8301(8)
_cell_length_c 11.8317(12)
_cell_measurement_reflns_used 57
_cell_measurement_temperature 173(2)
_cell_measurement_theta_max 12.5
_cell_measurement_theta_min 4.5
_cell_volume 990.09(17)
_computing_cell_refinement XSCANS
_computing_data_collection 'XSCANS (Fait, 1991)'
_computing_data_reduction XSCANS
_computing_molecular_graphics 'XP (Siemens, 1994)'
_computing_publication_material SHELXL93
_computing_structure_refinement 'SHELXL93 (Sheldrick, 1993)'
_computing_structure_solution 'SHELXS86 (Sheldrick, 1990)'
_diffrn_ambient_temperature 173(2)
_diffrn_measurement_device 'Siemens P4'
_diffrn_measurement_method '\w scans'
_diffrn_radiation_monochromator graphite
_diffrn_radiation_source 'fine-focus sealed tube'
_diffrn_radiation_type MoK\a
_diffrn_radiation_wavelength 0.71073
_diffrn_reflns_av_R_equivalents 0.0172
_diffrn_reflns_av_sigmaI/netI 0.0339
_diffrn_reflns_limit_h_max 0
_diffrn_reflns_limit_h_min -14
_diffrn_reflns_limit_k_max 7
_diffrn_reflns_limit_k_min -10
_diffrn_reflns_limit_l_max 15
_diffrn_reflns_limit_l_min -15
_diffrn_reflns_number 4442
_diffrn_reflns_theta_max 27.50
_diffrn_reflns_theta_min 3.13
_diffrn_standards_decay_% 0
_diffrn_standards_interval_count 297
_diffrn_standards_number 3
_exptl_absorpt_coefficient_mu 0.322
_exptl_absorpt_correction_type none
_exptl_crystal_colour colourless
_exptl_crystal_density_diffrn 1.605
_exptl_crystal_density_meas ?
_exptl_crystal_description tablet
_exptl_crystal_F_000 496
_exptl_crystal_size_max 0.60
_exptl_crystal_size_mid 0.30
_exptl_crystal_size_min 0.15
_refine_diff_density_max 0.358
_refine_diff_density_min -0.381
_refine_ls_abs_structure_details 'Flack (1983)'
_refine_ls_abs_structure_Flack 0.55(9)
_refine_ls_extinction_method none
_refine_ls_goodness_of_fit_all 1.040
_refine_ls_goodness_of_fit_obs 1.108
_refine_ls_matrix_type full
_refine_ls_number_parameters 314
_refine_ls_number_reflns 4235
_refine_ls_number_restraints 16
_refine_ls_restrained_S_all 1.039
_refine_ls_restrained_S_obs 1.107
_refine_ls_R_factor_all 0.0417
_refine_ls_R_factor_obs .0328
_refine_ls_shift/esd_max -0.027
_refine_ls_shift/esd_mean 0.001
_refine_ls_structure_factor_coef Fsqd
_refine_ls_weighting_details 'w = 1/[\s^2^(Fo^2^)+(0.0485P)^2^] where P=(Fo^2^+2Fc^2^)/3'
_refine_ls_weighting_scheme calc
_refine_ls_wR_factor_all 0.0839
_refine_ls_wR_factor_obs .0810
_reflns_number_observed 3531
_reflns_number_total 4235
_reflns_observed_criterion >2sigma(I)
_cod_data_source_file fg1382.cif
_cod_data_source_block cheiro
_cod_depositor_comments
;
The following automatic conversions were performed:

'_geom_angle_publ_flag' value 'Y' changed to 'y' according to
/home/saulius/struct/CIF-dictionaries/cif_core.dic dictionary named
'cif_core.dic' version 2.4.1 from 2010-06-29 (22 times).

Automatic conversion script
Id: cif_fix_values 1715 2011-07-08 13:25:40Z adriana 

The following automatic conversions were performed:

'_exptl_crystal_density_meas' value 'not measured' was changed to '?'
- the value is perceived as not measured.

Automatic conversion script
Id: cif_fix_values 3008 2015-01-20 13:52:24Z robertas 

The following automatic conversions were performed:

'_refine_ls_weighting_scheme' value 'calc w =
1/[\s^2^(Fo^2^)+(0.0485P)^2^] where P=(Fo^2^+2Fc^2^)/3' was changed
to 'calc'. New tag '_refine_ls_weighting_details' was created. The
value of the new tag was set to 'w = 1/[\s^2^(Fo^2^)+(0.0485P)^2^]
where P=(Fo^2^+2Fc^2^)/3'.

Automatic conversion script
Id: cif_fix_values 3143 2015-03-26 13:38:13Z robertas 
;
_cod_original_sg_symbol_H-M 'P 21'
_cod_database_code 2006922

loop_
_symmetry_equiv_pos_as_xyz
'x, y, z'
'-x, y+1/2, -z'

loop_
_atom_site_aniso_label
_atom_site_aniso_U_11
_atom_site_aniso_U_22
_atom_site_aniso_U_33
_atom_site_aniso_U_12
_atom_site_aniso_U_13
_atom_site_aniso_U_23
S1 .0209(4) .0141(4) .0136(4) .0009(3) .0020(3) -.0004(3)
N1 .0186(13) .0169(15) .0125(12) -.0005(11) .0050(10) -.0030(10)
N2 .0220(14) .0177(16) .0125(13) -.0009(11) .0056(10) -.0016(11)
N3 .0337(15) .0166(17) .0150(14) .0015(12) .0071(12) .0003(12)
O1 .0251(11) .0218(14) .0209(11) -.0046(10) .0067(9) -.0074(10)
O2 .0295(12) .0204(13) .0156(11) .0017(10) .0024(9) -.0041(9)
O3 .0319(13) .0182(14) .0193(11) -.0014(10) .0077(10) .0042(9)
C3 .0136(14) .0182(19) .0141(15) -.0026(12) .0017(11) -.0009(12)
C4 .0163(14) .016(2) .0196(15) -.0019(13) .0032(12) .0021(14)
C5 .0136(14) .0153(18) .0155(15) .0022(13) .0034(12) .0061(13)
C11 .0214(15) .0170(19) .0182(16) .0024(13) .0004(13) .0037(12)
C12 .0228(14) .060(2) .0241(14) .0070(15) .0023(11) .0013(15)
C13 .0232(16) .088(4) .042(2) .0035(18) .0106(14) .004(2)
C14 .0222(15) .050(3) .044(2) -.0018(15) -.0048(14) .0032(17)
C15 .0291(14) .045(2) .0324(15) .0015(13) -.0079(11) -.0061(14)
C16 .0274(13) .0381(18) .0209(13) .0008(12) .0014(10) -.0041(12)
S1' .0189(4) .0138(4) .0158(4) -.0014(3) .0029(3) .0010(3)
N1' .0204(13) .0114(14) .0114(12) -.0027(11) .0031(10) -.0009(10)
N2' .0241(14) .0165(16) .0106(12) .0007(11) .0081(10) .0020(10)
N3' .0305(14) .0199(18) .0137(13) -.0032(12) .0039(11) -.0020(12)
O1' .0249(10) .0187(13) .0187(11) .0032(10) .0076(9) .0077(9)
O2' .0262(11) .0205(14) .0182(11) -.0037(10) .0013(9) .0064(9)
O3' .0295(13) .0169(13) .0256(13) .0014(10) .0047(10) -.0041(10)
C5' .0131(14) .0194(18) .0166(16) .0003(13) .0012(12) .0003(14)
C4' .0216(15) .0138(19) .0177(14) .0002(13) .0067(12) .0006(14)
C3' .0155(14) .0145(19) .0210(16) .0009(12) .0009(12) .0038(12)
C11' .0174(14) .018(2) .0246(18) -.0035(12) .0023(13) .0048(13)
C12' .0242(13) .0223(17) .0315(14) .0004(12) .0036(11) -.0047(13)
C13' .0248(15) .030(2) .050(2) .0059(13) .0075(13) .0003(15)
C14' .0202(15) .041(2) .050(2) -.0032(14) -.0032(14) .0158(16)
C15' .0322(15) .054(2) .0312(15) -.0135(15) -.0081(12) .0048(15)
C16' .0300(14) .0368(19) .0213(12) -.0049(13) .0002(10) -.0010(12)

loop_
_atom_site_label
_atom_site_fract_x
_atom_site_fract_y
_atom_site_fract_z
_atom_site_U_iso_or_equiv
_atom_site_thermal_displace_type
_atom_site_calc_flag
_atom_site_refinement_flags
_atom_site_occupancy
_atom_site_disorder_group
_atom_site_type_symbol
S1 .30419(6) .47633(8) .95563(6) .01622(18) Uani d . 1 . S
N1 .3889(2) .2944(3) .9579(2) .0157(6) Uani d . 1 . N
N2 .3961(3) .2302(4) .8464(2) .0171(6) Uani d D 1 . N
H2 .459(3) .269(5) .814(3) .047(13) Uiso d D 1 . H
N3 .3422(3) .1770(4) 1.1333(2) .0214(6) Uani d D 1 . N
H31 .335(3) .089(3) 1.175(2) .026(9) Uiso d D 1 . H
H32 .369(3) .270(3) 1.162(2) .010(8) Uiso d D 1 . H
O1 .4208(2) -.0359(3) .77081(19) .0223(5) Uani d . 1 . O
O2 .3180(2) .5356(3) 1.07059(18) .0219(5) Uani d . 1 . O
O3 .3489(2) .5778(3) .8691(2) .0228(5) Uani d . 1 . O
C3 .3949(3) .0529(4) .8515(2) .0153(7) Uani d . 1 . C
C4 .3636(3) .0074(4) .9619(3) .0173(7) Uani d . 1 . C
H4 .3467 -.1045 .9868 .021 Uiso calc R 1 . H
C5 .3623(3) .1522(4) 1.0241(3) .0147(6) Uani d . 1 . C
C11 .1483(3) .4202(4) .9133(3) .0191(7) Uani d . 1 . C
C12 .0643(3) .4266(5) .9920(3) .0358(8) Uani d . 1 . C
H12 .0911 .4578 1.0689 .043 Uiso calc R 1 . H
C13 -.0601(3) .3866(6) .9566(3) .0504(12) Uani d . 1 . C
H13 -.1189 .3918 1.0097 .060 Uiso calc R 1 . H
C14 -.0996(3) .3395(6) .8459(3) .0397(10) Uani d . 1 . C
H14 -.1849 .3113 .8231 .048 Uiso calc R 1 . H
C15 -.0152(3) .3333(4) .7677(3) .0367(7) Uani d . 1 . C
H15 -.0426 .3007 .6912 .044 Uiso calc R 1 . H
C16 .1086(3) .3742(4) .8003(2) .0290(6) Uani d . 1 . C
H16 .1666 .3711 .7463 .035 Uiso calc R 1 . H
S1' .30412(6) .36038(8) .45882(6) .01611(18) Uani d . 1 . S
N1' .3858(2) .5434(3) .4551(2) .0143(5) Uani d . 1 . N
N2' .3853(3) .6067(4) .3423(2) .0166(6) Uani d D 1 . N
H2' .444(2) .556(4) .315(3) .024(9) Uiso d D 1 . H
N3' .3549(3) .6615(4) .6348(2) .0213(6) Uani d D 1 . N
H31' .371(3) .748(3) .680(2) .013(8) Uiso d D 1 . H
H32' .377(4) .566(3) .668(3) .051(14) Uiso d D 1 . H
O1' .4094(2) .8721(3) .26607(18) .0204(5) Uani d . 1 . O
O2' .3180(2) .3122(3) .57661(18) .0218(5) Uani d . 1 . O
O3' .3499(2) .2527(3) .3766(2) .0239(5) Uani d . 1 . O
C5' .3667(3) .6864(4) .5252(3) .0164(7) Uani d . 1 . C
C4' .3632(3) .8319(4) .4597(2) .0173(7) Uani d . 1 . C
H4' .3480 .9447 .4841 .021 Uiso calc R 1 . H
C3' .3863(3) .7829(4) .3496(3) .0172(7) Uani d . 1 . C
C11' .1455(3) .4057(4) .4130(3) .0201(8) Uani d . 1 . C
C12' .0780(3) .4956(4) .4862(2) .0260(6) Uani d . 1 . C
H12' .1183 .5395 .5564 .031 Uiso calc R 1 . H
C13' -.0493(3) .5198(4) .4546(3) .0349(8) Uani d . 1 . C
H13' -.0969 .5823 .5027 .042 Uiso calc R 1 . H
C14' -.1070(3) .4526(6) .3527(3) .0378(10) Uani d . 1 . C
H14' -.1944 .4679 .3318 .045 Uiso calc R 1 . H
C15' -.0388(3) .3637(5) .2815(3) .0400(8) Uani d . 1 . C
H15' -.0795 .3178 .2120 .048 Uiso calc R 1 . H
C16' .0889(3) .3409(4) .3104(2) .0296(6) Uani d . 1 . C
H16' .1365 .2818 .2607 .036 Uiso calc R 1 . H

loop_
_atom_type_symbol
_atom_type_description
_atom_type_scat_dispersion_real
_atom_type_scat_dispersion_imag
_atom_type_scat_source
C C 0.0033 0.0016 'International Tables Vol C Tables 4.2.6.8 and 6.1.1.4'
H H 0.0000 0.0000 'International Tables Vol C Tables 4.2.6.8 and 6.1.1.4'
N N 0.0061 0.0033 'International Tables Vol C Tables 4.2.6.8 and 6.1.1.4'
O O 0.0106 0.0060 'International Tables Vol C Tables 4.2.6.8 and 6.1.1.4'
S S 0.1246 0.1234 'International Tables Vol C Tables 4.2.6.8 and 6.1.1.4'

loop_
_geom_angle_atom_site_label_1
_geom_angle_atom_site_label_2
_geom_angle_atom_site_label_3
_geom_angle
_geom_angle_publ_flag
O2 S1 O3 119.97(15) ?
O2 S1 N1 105.69(13) ?
O3 S1 N1 104.36(13) ?
O2 S1 C11 109.40(15) ?
O3 S1 C11 109.66(15) ?
N1 S1 C11 106.85(15) ?
C5 N1 N2 106.0(2) y
C5 N1 S1 121.67(19) y
N2 N1 S1 112.2(2) y
C3 N2 N1 108.1(3) y
O1 C3 N2 121.5(3) y
O1 C3 C4 131.5(3) y
N2 C3 C4 107.0(3) y
C5 C4 C3 107.9(3) y
N3 C5 C4 130.9(3) y
N3 C5 N1 119.1(3) y
C4 C5 N1 110.0(3) y
C12 C11 C16 120.6(3) ?
C12 C11 S1 119.2(2) ?
C16 C11 S1 120.2(2) ?
C11 C12 C13 118.7(3) ?
C14 C13 C12 121.1(3) ?
C13 C14 C15 119.9(3) ?
C16 C15 C14 120.2(3) ?
C15 C16 C11 119.5(3) ?
O3' S1' O2' 120.48(15) ?
O3' S1' N1' 104.89(13) ?
O2' S1' N1' 105.11(13) ?
O3' S1' C11' 108.57(16) ?
O2' S1' C11' 109.06(15) ?
N1' S1' C11' 108.05(15) ?
N2' N1' C5' 106.8(2) y
N2' N1' S1' 112.49(19) y
C5' N1' S1' 122.5(2) y
C3' N2' N1' 106.9(3) y
N3' C5' C4' 132.1(3) y
N3' C5' N1' 119.4(3) y
C4' C5' N1' 108.6(3) y
C5' C4' C3' 107.5(3) y
O1' C3' N2' 120.3(3) y
O1' C3' C4' 130.5(3) y
N2' C3' C4' 109.2(3) y
C16' C11' C12' 121.7(3) ?
C16' C11' S1' 119.7(2) ?
C12' C11' S1' 118.4(2) ?
C13' C12' C11' 118.7(3) ?
C14' C13' C12' 119.8(3) ?
C15' C14' C13' 120.7(3) ?
C14' C15' C16' 120.4(3) ?
C11' C16' C15' 118.7(3) ?

loop_
_geom_bond_atom_site_label_1
_geom_bond_atom_site_label_2
_geom_bond_site_symmetry_2
_geom_bond_distance
_geom_bond_publ_flag
S1 O2 . 1.427(2) ?
S1 O3 . 1.429(2) ?
S1 N1 . 1.691(3) y
S1 C11 . 1.746(3) ?
N1 C5 . 1.412(4) y
N1 N2 . 1.424(3) y
N2 C3 . 1.389(4) y
N3 C5 . 1.352(4) y
O1 C3 . 1.242(4) y
C3 C4 . 1.436(4) y
C4 C5 . 1.353(5) y
C11 C12 . 1.383(4) ?
C11 C16 . 1.397(4) ?
C12 C13 . 1.387(4) ?
C13 C14 . 1.374(5) ?
C14 C15 . 1.380(4) ?
C15 C16 . 1.378(4) ?
S1' O3' . 1.423(2) ?
S1' O2' . 1.433(2) ?
S1' N1' . 1.686(3) y
S1' C11' . 1.762(3) ?
N1' N2' . 1.423(3) y
N1' C5' . 1.424(4) y
N2' C3' . 1.382(4) y
N3' C5' . 1.334(4) y
O1' C3' . 1.262(4) y
C5' C4' . 1.375(5) y
C4' C3' . 1.411(4) y
C11' C16' . 1.382(4) ?
C11' C12' . 1.392(4) ?
C12' C13' . 1.387(4) ?
C13' C14' . 1.386(5) ?
C14' C15' . 1.377(5) ?
C15' C16' . 1.386(4) ?

loop_
_geom_hbond_atom_site_label_D
_geom_hbond_atom_site_label_H
_geom_hbond_atom_site_label_A
_geom_hbond_site_symmetry_A
_geom_hbond_distance_DH
_geom_hbond_distance_HA
_geom_hbond_distance_DA
_geom_hbond_angle_DHA
_geom_hbond_publ_flag
N2 H2 O1' 2_646 0.87(2) 1.98(2) 2.852(3) 174(4) y
N3 H31 O1' 1_546 0.86(2) 2.11(2) 2.897(4) 152(3) y
N2' H2' O1 2_656 0.84(2) 2.02(2) 2.852(3) 171(3) y
N3' H31' O1 1_565 0.87(2) 2.04(2) 2.900(4) 173(3) y
N3 H32 O2 . 0.84(2) 2.37(3) 2.908(4) 122(2) y
N3' H32' O2' . 0.86(2) 2.31(4) 2.836(4) 119(4) y

loop_
_geom_torsion_atom_site_label_1
_geom_torsion_atom_site_label_2
_geom_torsion_atom_site_label_3
_geom_torsion_atom_site_label_4
_geom_torsion
_geom_torsion_publ_flag
O2 S1 N1 C5 59.9(3) ?
O3 S1 N1 C5 -172.7(2) ?
C11 S1 N1 C5 -56.6(3) ?
O2 S1 N1 N2 -173.16(19) ?
O3 S1 N1 N2 -45.8(2) ?
C11 S1 N1 N2 70.4(2) ?
C5 N1 N2 C3 -9.6(3) y
S1 N1 N2 C3 -144.6(2) ?
N1 N2 C3 O1 -167.9(3) ?
N1 N2 C3 C4 10.5(3) y
O1 C3 C4 C5 170.8(3) ?
N2 C3 C4 C5 -7.5(4) y
C3 C4 C5 N3 -177.7(3) ?
C3 C4 C5 N1 1.4(3) y
N2 N1 C5 N3 -175.8(3) ?
S1 N1 C5 N3 -46.1(4) ?
N2 N1 C5 C4 5.0(3) y
S1 N1 C5 C4 134.6(2) ?
O2 S1 C11 C12 -4.5(3) ?
O3 S1 C11 C12 -138.0(3) ?
N1 S1 C11 C12 109.5(3) y
O2 S1 C11 C16 173.7(3) ?
O3 S1 C11 C16 40.2(3) ?
N1 S1 C11 C16 -72.4(3) ?
C16 C11 C12 C13 0.0(5) ?
S1 C11 C12 C13 178.1(3) ?
C11 C12 C13 C14 0.7(6) ?
C12 C13 C14 C15 -0.7(7) ?
C13 C14 C15 C16 0.0(6) ?
C14 C15 C16 C11 0.7(5) ?
C12 C11 C16 C15 -0.6(5) ?
S1 C11 C16 C15 -178.8(3) ?
O3' S1' N1' N2' 50.0(2) ?
O2' S1' N1' N2' 178.0(2) ?
C11' S1' N1' N2' -65.7(2) ?
O3' S1' N1' C5' 179.4(2) ?
O2' S1' N1' C5' -52.6(3) ?
C11' S1' N1' C5' 63.8(3) ?
C5' N1' N2' C3' 9.2(3) y
S1' N1' N2' C3' 146.3(2) ?
N2' N1' C5' N3' 175.7(3) ?
S1' N1' C5' N3' 43.9(4) ?
N2' N1' C5' C4' -3.9(3) y
S1' N1' C5' C4' -135.7(3) ?
N3' C5' C4' C3' 177.7(3) ?
N1' C5' C4' C3' -2.9(3) y
N1' N2' C3' O1' 166.8(3) ?
N1' N2' C3' C4' -11.1(4) y
C5' C4' C3' O1' -168.8(3) ?
C5' C4' C3' N2' 8.8(4) y
O3' S1' C11' C16' -1.3(3) ?
O2' S1' C11' C16' -134.3(3) ?
N1' S1' C11' C16' 111.9(3) ?
O3' S1' C11' C12' 173.7(2) ?
O2' S1' C11' C12' 40.7(3) ?
N1' S1' C11' C12' -73.0(3) y
C16' C11' C12' C13' 0.1(5) ?
S1' C11' C12' C13' -174.9(3) ?
C11' C12' C13' C14' 1.0(5) ?
C12' C13' C14' C15' -0.9(5) ?
C13' C14' C15' C16' -0.3(6) ?
C12' C11' C16' C15' -1.3(5) ?
S1' C11' C16' C15' 173.6(2) ?
C14' C15' C16' C11' 1.4(5) ?

loop_
_cod_related_entry_id
_cod_related_entry_database
_cod_related_entry_code
1 ChemSpider 24729150
